data_4132232
loop_
_publ_author_name
'Zhang, Linmeng'
'Zhang, Xiaocui'
'Yao, Zhuojun'
'Jiang, Shichao'
'Deng, Jiajie'
'Li, Bo'
'Yu, Zhipeng'

_publ_section_title
;
 Discovery of Fluorogenic Diarylsydnone-Alkene Photoligation: Conversion
 of ortho-Dual-Twisted Diarylsydnones into Planar Pyrazolines.
;
_journal_issue 24
_journal_name_full 'Journal of the American Chemical Society'
_journal_page_first 7390
_journal_page_last 7394
_journal_paper_doi 10.1021/jacs.8b02493
_journal_volume 140
_journal_year 2018
_chemical_formula_moiety 'C17 H14 F3 N3 O2'
_chemical_formula_sum 'C17 H14 F3 N3 O2'
_chemical_formula_weight 349.31
_space_group_crystal_system monoclinic
_space_group_IT_number 14
_space_group_name_Hall '-P 2ybc'
_space_group_name_H-M_alt 'P 1 21/c 1'
_atom_sites_solution_hydrogens geom
_atom_sites_solution_primary direct
_audit_creation_date 2017-04-28
_audit_creation_method
;
Olex2 1.2
(compiled 2017.03.28 svn.r3405 for OlexSys, GUI svn.r5335)
;
_cell_angle_alpha 90
_cell_angle_beta 104.380(4)
_cell_angle_gamma 90
_cell_formula_units_Z 4
_cell_length_a 8.6341(4)
_cell_length_b 15.3202(5)
_cell_length_c 12.6571(6)
_cell_measurement_reflns_used 2224
_cell_measurement_temperature 293(2)
_cell_measurement_theta_max 27.2270
_cell_measurement_theta_min 3.5740
_cell_volume 1621.78(12)
_computing_cell_refinement
;
CrysAlisPro, Agilent Technologies,
Version 1.171.37.35 (release 13-08-2014 CrysAlis171 .NET)
(compiled Aug 13 2014,18:06:01)
;
_computing_data_collection
;
CrysAlisPro, Agilent Technologies,
Version 1.171.37.35 (release 13-08-2014 CrysAlis171 .NET)
(compiled Aug 13 2014,18:06:01)
;
_computing_data_reduction
;
CrysAlisPro, Agilent Technologies,
Version 1.171.37.35 (release 13-08-2014 CrysAlis171 .NET)
(compiled Aug 13 2014,18:06:01)
;
_computing_molecular_graphics 'Olex2 (Dolomanov et al., 2009)'
_computing_publication_material 'Olex2 (Dolomanov et al., 2009)'
_computing_structure_refinement 'ShelXL (Sheldrick, 2015)'
_computing_structure_solution 'ShelXS (Sheldrick, 2008)'
_diffrn_ambient_temperature 293.15
_diffrn_detector 'CCD plate'
_diffrn_detector_area_resol_mean 16.0874
_diffrn_detector_type Eos
_diffrn_measured_fraction_theta_full 0.998
_diffrn_measured_fraction_theta_max 0.998
_diffrn_measurement_details
;
#__ type_ start__ end____ width___ exp.time_
  1 omega  -29.00    9.00   1.0000    5.0000
omega____ theta____ kappa____ phi______ frames
    -      -14.9669   77.0000  -90.0000 38

#__ type_ start__ end____ width___ exp.time_
  2 omega  -42.00   45.00   1.0000    5.0000
omega____ theta____ kappa____ phi______ frames
    -      -14.9669   77.0000   90.0000 87

#__ type_ start__ end____ width___ exp.time_
  3 omega   -7.00   79.00   1.0000    5.0000
omega____ theta____ kappa____ phi______ frames
    -       16.6856   77.0000  -30.0000 86
;
_diffrn_measurement_device 'four-circle diffractometer'
_diffrn_measurement_device_type 'Xcalibur, Eos'
_diffrn_measurement_method '\w scans'
_diffrn_orient_matrix_UB_11 -0.0200657000
_diffrn_orient_matrix_UB_12 0.0245555000
_diffrn_orient_matrix_UB_13 -0.0490048000
_diffrn_orient_matrix_UB_21 0.0270356000
_diffrn_orient_matrix_UB_22 0.0386000000
_diffrn_orient_matrix_UB_23 0.0298097000
_diffrn_orient_matrix_UB_31 0.0778530000
_diffrn_orient_matrix_UB_32 -0.0070727000
_diffrn_orient_matrix_UB_33 -0.0074007000
_diffrn_radiation_monochromator graphite
_diffrn_radiation_probe x-ray
_diffrn_radiation_type MoK\a
_diffrn_radiation_wavelength 0.71073
_diffrn_reflns_av_R_equivalents 0.0179
_diffrn_reflns_av_unetI/netI 0.0314
_diffrn_reflns_Laue_measured_fraction_full 0.998
_diffrn_reflns_Laue_measured_fraction_max 0.998
_diffrn_reflns_limit_h_max 10
_diffrn_reflns_limit_h_min -10
_diffrn_reflns_limit_k_max 18
_diffrn_reflns_limit_k_min -19
_diffrn_reflns_limit_l_max 15
_diffrn_reflns_limit_l_min -15
_diffrn_reflns_number 7248
_diffrn_reflns_point_group_measured_fraction_full 0.998
_diffrn_reflns_point_group_measured_fraction_max 0.998
_diffrn_reflns_theta_full 25.242
_diffrn_reflns_theta_max 26.372
_diffrn_reflns_theta_min 3.136
_diffrn_source 'Enhance (Mo) X-ray Source'
_exptl_absorpt_coefficient_mu 0.119
_exptl_absorpt_correction_T_max 1.00000
_exptl_absorpt_correction_T_min 0.98071
_exptl_absorpt_correction_type multi-scan
_exptl_absorpt_process_details
;
CrysAlisPro, Agilent Technologies,
Version 1.171.37.35 (release 13-08-2014 CrysAlis171 .NET)
(compiled Aug 13 2014,18:06:01)
Empirical absorption correction using spherical harmonics,
 implemented in SCALE3 ABSPACK scaling algorithm.
;
_exptl_crystal_density_diffrn 1.431
_exptl_crystal_density_method 'not measured'
_exptl_crystal_description
;
;
_exptl_crystal_F_000 720
_exptl_crystal_size_max 0.4
_exptl_crystal_size_mid 0.35
_exptl_crystal_size_min 0.3
_refine_diff_density_max 0.421
_refine_diff_density_min -0.395
_refine_diff_density_rms 0.059
_refine_ls_extinction_method none
_refine_ls_goodness_of_fit_ref 1.033
_refine_ls_hydrogen_treatment constr
_refine_ls_matrix_type full
_refine_ls_number_parameters 238
_refine_ls_number_reflns 3310
_refine_ls_number_restraints 0
_refine_ls_restrained_S_all 1.033
_refine_ls_R_factor_all 0.0925
_refine_ls_R_factor_gt 0.0629
_refine_ls_shift/su_max 0.000
_refine_ls_shift/su_mean 0.000
_refine_ls_structure_factor_coef Fsqd
_refine_ls_weighting_details 'w=1/[\s^2^(Fo^2^)+(0.0840P)^2^+0.4547P] where P=(Fo^2^+2Fc^2^)/3'
_refine_ls_weighting_scheme calc
_refine_ls_wR_factor_gt 0.1551
_refine_ls_wR_factor_ref 0.1790
_reflns_Friedel_coverage 0.000
_reflns_number_gt 2214
_reflns_number_total 3310
_reflns_threshold_expression 'I > 2\s(I)'
_cod_data_source_file ja8b02493_si_002.cif
_cod_data_source_block 170427_s6_zlm
_cod_database_code 4132232
_shelx_shelxl_version_number 2014/7
_chemical_oxdiff_formula c12h12n2o3f3
_shelx_space_group_comment
;
The symmetry employed for this shelxl refinement is uniquely defined
by the following loop, which should always be used as a source of
symmetry information in preference to the above space-group names.
They are only intended as comments.
;
_shelx_estimated_absorpt_t_max 0.965
_shelx_estimated_absorpt_t_min 0.954
_reflns_odcompleteness_completeness 99.77
_reflns_odcompleteness_iscentric 1
_reflns_odcompleteness_theta 26.32
_olex2_refinement_description
;
1. Fixed Uiso
 At 1.2 times of:
  All C(H) groups
 At 1.5 times of:
  All C(H,H,H) groups
2. Uiso/Uaniso restraints and constraints
Uanis(F1) = Uanis(F1A)
Uanis(F2) = Uanis(F2A)
Uanis(F3) = Uanis(F3A)
3. Others
 Sof(F1A)=Sof(F2A)=Sof(F3A)=1-FVAR(1)
 Sof(F1)=Sof(F2)=Sof(F3)=FVAR(1)
4.a Aromatic/amide H refined with riding coordinates:
 C4(H4), C5(H5), C7(H7), C8(H8), C11(H11), C12(H12), C14(H14), C15(H15)
4.b Idealised Me refined as rotating group:
 C16(H16A,H16B,H16C), C17(H17A,H17B,H17C)
;
_olex2_submission_special_instructions 'No special instructions were received'

loop_
_space_group_symop_operation_xyz
'x, y, z'
'-x, y+1/2, -z+1/2'
'-x, -y, -z'
'x, -y-1/2, z-1/2'

loop_
_atom_site_label
_atom_site_type_symbol
_atom_site_fract_x
_atom_site_fract_y
_atom_site_fract_z
_atom_site_U_iso_or_equiv
_atom_site_adp_type
_atom_site_occupancy
_atom_site_site_symmetry_order
_atom_site_calc_flag
_atom_site_refinement_flags_posn
_atom_site_refinement_flags_occupancy
_atom_site_disorder_assembly
_atom_site_disorder_group
O1 O 0.5846(2) 0.62446(11) 0.45522(17) 0.0689(5) Uani 1 1 d . . . .
O2 O 0.6785(2) 0.56798(13) 0.62428(16) 0.0762(6) Uani 1 1 d . . . .
N1 N 0.6592(2) 0.52902(12) 0.35674(16) 0.0485(5) Uani 1 1 d . . . .
N2 N 0.5795(3) 0.60257(14) 0.34933(19) 0.0654(6) Uani 1 1 d . . . .
N3 N 0.6715(3) 0.37705(15) -0.04231(17) 0.0655(6) Uani 1 1 d . . . .
C1 C 0.6661(3) 0.56072(17) 0.5278(2) 0.0562(6) Uani 1 1 d . . . .
C2 C 0.7175(3) 0.49937(15) 0.45932(18) 0.0456(5) Uani 1 1 d . . . .
C3 C 0.8187(2) 0.42376(14) 0.49499(18) 0.0449(5) Uani 1 1 d . . . .
C4 C 0.9181(3) 0.38680(16) 0.4356(2) 0.0508(6) Uani 1 1 d . . . .
H4 H 0.9198 0.4097 0.3679 0.061 Uiso 1 1 calc R . . .
C5 C 1.0139(3) 0.31658(16) 0.4765(2) 0.0587(7) Uani 1 1 d . . . .
H5 H 1.0796 0.2924 0.4361 0.070 Uiso 1 1 calc R . . .
C6 C 1.0132(3) 0.28163(17) 0.5772(2) 0.0601(7) Uani 1 1 d . . . .
C7 C 0.9164(3) 0.3187(2) 0.6366(2) 0.0693(8) Uani 1 1 d . . . .
H7 H 0.9159 0.2958 0.7046 0.083 Uiso 1 1 calc R . . .
C8 C 0.8215(3) 0.38840(19) 0.5971(2) 0.0611(7) Uani 1 1 d . . . .
H8 H 0.7576 0.4127 0.6388 0.073 Uiso 1 1 calc R . . .
C9 C 1.1159(4) 0.2076(2) 0.6244(3) 0.0873(10) Uani 1 1 d . . . .
C10 C 0.6650(3) 0.48884(14) 0.25487(18) 0.0468(5) Uani 1 1 d . . . .
C11 C 0.5915(3) 0.40955(15) 0.22638(19) 0.0510(6) Uani 1 1 d . . . .
H11 H 0.5402 0.3816 0.2733 0.061 Uiso 1 1 calc R . . .
C12 C 0.5943(3) 0.37203(15) 0.12870(19) 0.0510(6) Uani 1 1 d . . . .
H12 H 0.5456 0.3181 0.1103 0.061 Uiso 1 1 calc R . . .
C13 C 0.6696(3) 0.41373(16) 0.05567(18) 0.0499(6) Uani 1 1 d . . . .
C14 C 0.7424(3) 0.49417(16) 0.0873(2) 0.0578(6) Uani 1 1 d . . . .
H14 H 0.7934 0.5231 0.0409 0.069 Uiso 1 1 calc R . . .
C15 C 0.7401(3) 0.53138(16) 0.1855(2) 0.0566(6) Uani 1 1 d . . . .
H15 H 0.7890 0.5851 0.2052 0.068 Uiso 1 1 calc R . . .
C16 C 0.5846(4) 0.29821(19) -0.0798(2) 0.0769(9) Uani 1 1 d . . . .
H16A H 0.6244 0.2517 -0.0296 0.115 Uiso 1 1 calc GR . . .
H16B H 0.5983 0.2832 -0.1506 0.115 Uiso 1 1 calc GR . . .
H16C H 0.4731 0.3071 -0.0843 0.115 Uiso 1 1 calc GR . . .
C17 C 0.7519(4) 0.4195(2) -0.1156(2) 0.0849(9) Uani 1 1 d . . . .
H17A H 0.7025 0.4750 -0.1374 0.127 Uiso 1 1 calc GR . . .
H17B H 0.7444 0.3836 -0.1788 0.127 Uiso 1 1 calc GR . . .
H17C H 0.8624 0.4282 -0.0792 0.127 Uiso 1 1 calc GR . . .
F1 F 1.2473(5) 0.2294(3) 0.6974(5) 0.1176(17) Uani 0.745(7) 1 d . P A 1
F2 F 1.0435(4) 0.1445(2) 0.6667(6) 0.141(2) Uani 0.745(7) 1 d . P A 1
F3 F 1.1888(8) 0.1688(4) 0.5480(5) 0.1593(19) Uani 0.745(7) 1 d . P A 1
F1A F 1.1857(14) 0.2230(10) 0.7264(16) 0.1176(17) Uani 0.255(7) 1 d . P A 2
F2A F 1.0621(15) 0.1386(8) 0.5877(17) 0.141(2) Uani 0.255(7) 1 d . P A 2
F3A F 1.228(3) 0.2024(11) 0.5888(17) 0.1593(19) Uani 0.255(7) 1 d . P A 2

loop_
_atom_site_aniso_label
_atom_site_aniso_U_11
_atom_site_aniso_U_22
_atom_site_aniso_U_33
_atom_site_aniso_U_23
_atom_site_aniso_U_13
_atom_site_aniso_U_12
O1 0.0678(11) 0.0578(11) 0.0825(14) -0.0194(10) 0.0214(10) 0.0091(9)
O2 0.0742(13) 0.0914(14) 0.0673(13) -0.0328(10) 0.0256(10) 0.0002(11)
N1 0.0478(11) 0.0421(10) 0.0557(12) -0.0056(9) 0.0131(9) 0.0007(9)
N2 0.0698(14) 0.0508(12) 0.0737(16) -0.0039(11) 0.0141(11) 0.0111(11)
N3 0.0821(15) 0.0714(14) 0.0464(12) -0.0009(11) 0.0221(11) 0.0005(12)
C1 0.0436(13) 0.0601(15) 0.0651(17) -0.0176(13) 0.0138(11) -0.0036(12)
C2 0.0425(12) 0.0500(12) 0.0442(12) -0.0091(10) 0.0104(9) -0.0037(10)
C3 0.0382(11) 0.0508(12) 0.0443(13) -0.0104(10) 0.0074(9) -0.0048(10)
C4 0.0460(12) 0.0576(14) 0.0510(14) -0.0041(11) 0.0159(10) -0.0002(11)
C5 0.0475(13) 0.0575(15) 0.0714(18) -0.0130(13) 0.0153(12) 0.0030(12)
C6 0.0515(14) 0.0550(14) 0.0654(17) -0.0029(13) -0.0011(12) -0.0016(12)
C7 0.0690(17) 0.0832(19) 0.0519(16) 0.0101(14) 0.0076(13) 0.0091(15)
C8 0.0577(14) 0.0826(18) 0.0439(14) -0.0005(13) 0.0143(11) 0.0096(14)
C9 0.0637(19) 0.0610(18) 0.122(3) -0.0036(19) -0.0047(19) 0.0071(17)
C10 0.0464(12) 0.0464(12) 0.0467(13) -0.0007(10) 0.0100(9) -0.0002(10)
C11 0.0553(14) 0.0496(13) 0.0509(14) 0.0006(11) 0.0188(11) -0.0082(11)
C12 0.0557(14) 0.0477(12) 0.0504(14) -0.0033(10) 0.0147(11) -0.0064(11)
C13 0.0506(13) 0.0559(13) 0.0418(13) 0.0048(10) 0.0087(10) 0.0059(11)
C14 0.0651(16) 0.0578(14) 0.0540(15) 0.0085(12) 0.0212(12) -0.0073(13)
C15 0.0633(15) 0.0478(13) 0.0590(16) 0.0022(11) 0.0156(12) -0.0097(12)
C16 0.108(2) 0.0663(17) 0.0533(17) -0.0091(13) 0.0140(15) 0.0075(17)
C17 0.098(2) 0.111(3) 0.0512(17) 0.0043(16) 0.0295(16) 0.001(2)
F1 0.057(2) 0.0892(17) 0.173(4) 0.024(2) -0.035(2) -0.001(2)
F2 0.0767(16) 0.0862(16) 0.244(6) 0.092(3) 0.012(3) -0.0057(13)
F3 0.198(5) 0.112(4) 0.155(5) -0.021(2) 0.019(3) 0.097(4)
F1A 0.057(2) 0.0892(17) 0.173(4) 0.024(2) -0.035(2) -0.001(2)
F2A 0.0767(16) 0.0862(16) 0.244(6) 0.092(3) 0.012(3) -0.0057(13)
F3A 0.198(5) 0.112(4) 0.155(5) -0.021(2) 0.019(3) 0.097(4)

loop_
_atom_type_symbol
_atom_type_description
_atom_type_scat_dispersion_real
_atom_type_scat_dispersion_imag
_atom_type_scat_source
C C 0.0033 0.0016 'International Tables Vol C Tables 4.2.6.8 and 6.1.1.4'
H H 0.0000 0.0000 'International Tables Vol C Tables 4.2.6.8 and 6.1.1.4'
F F 0.0171 0.0103 'International Tables Vol C Tables 4.2.6.8 and 6.1.1.4'
N N 0.0061 0.0033 'International Tables Vol C Tables 4.2.6.8 and 6.1.1.4'
O O 0.0106 0.0060 'International Tables Vol C Tables 4.2.6.8 and 6.1.1.4'

loop_
_geom_angle_atom_site_label_1
_geom_angle_atom_site_label_2
_geom_angle_atom_site_label_3
_geom_angle
N2 O1 C1 111.01(17)
N2 N1 C2 114.94(19)
N2 N1 C10 115.93(19)
C2 N1 C10 129.03(18)
N1 N2 O1 104.55(19)
C13 N3 C16 121.5(2)
C13 N3 C17 120.9(2)
C16 N3 C17 117.5(2)
O1 C1 C2 104.0(2)
O2 C1 O1 120.2(2)
O2 C1 C2 135.8(3)
N1 C2 C1 105.4(2)
N1 C2 C3 128.23(19)
C1 C2 C3 126.3(2)
C4 C3 C2 124.0(2)
C4 C3 C8 118.1(2)
C8 C3 C2 117.9(2)
C3 C4 H4 119.8
C5 C4 C3 120.5(2)
C5 C4 H4 119.8
C4 C5 H5 119.7
C4 C5 C6 120.6(2)
C6 C5 H5 119.7
C5 C6 C9 122.2(3)
C7 C6 C5 119.0(2)
C7 C6 C9 118.8(3)
C6 C7 H7 119.5
C8 C7 C6 120.9(3)
C8 C7 H7 119.5
C3 C8 H8 119.6
C7 C8 C3 120.9(2)
C7 C8 H8 119.6
F1 C9 C6 114.6(3)
F1 C9 F2 108.1(4)
F1 C9 F3 97.8(4)
F2 C9 C6 115.2(3)
F2 C9 F3 107.7(4)
F3 C9 C6 111.9(3)
F1A C9 C6 110.2(7)
F2A C9 C6 112.6(6)
F2A C9 F1A 125.6(10)
F3A C9 C6 111.6(10)
F3A C9 F1A 99.9(11)
F3A C9 F2A 93.9(11)
C11 C10 N1 119.70(19)
C11 C10 C15 120.7(2)
C15 C10 N1 119.6(2)
C10 C11 H11 120.1
C12 C11 C10 119.8(2)
C12 C11 H11 120.1
C11 C12 H12 119.4
C11 C12 C13 121.1(2)
C13 C12 H12 119.4
N3 C13 C12 121.4(2)
N3 C13 C14 121.2(2)
C14 C13 C12 117.4(2)
C13 C14 H14 119.3
C15 C14 C13 121.3(2)
C15 C14 H14 119.3
C10 C15 H15 120.1
C14 C15 C10 119.7(2)
C14 C15 H15 120.1
N3 C16 H16A 109.5
N3 C16 H16B 109.5
N3 C16 H16C 109.5
H16A C16 H16B 109.5
H16A C16 H16C 109.5
H16B C16 H16C 109.5
N3 C17 H17A 109.5
N3 C17 H17B 109.5
N3 C17 H17C 109.5
H17A C17 H17B 109.5
H17A C17 H17C 109.5
H17B C17 H17C 109.5

loop_
_geom_bond_atom_site_label_1
_geom_bond_atom_site_label_2
_geom_bond_distance
O1 N2 1.372(3)
O1 C1 1.405(3)
O2 C1 1.204(3)
N1 N2 1.312(3)
N1 C2 1.349(3)
N1 C10 1.441(3)
N3 C13 1.365(3)
N3 C16 1.439(4)
N3 C17 1.444(3)
C1 C2 1.422(3)
C2 C3 1.454(3)
C3 C4 1.394(3)
C3 C8 1.397(3)
C4 H4 0.9300
C4 C5 1.377(3)
C5 H5 0.9300
C5 C6 1.384(4)
C6 C7 1.377(4)
C6 C9 1.472(4)
C7 H7 0.9300
C7 C8 1.364(4)
C8 H8 0.9300
C9 F1 1.316(5)
C9 F2 1.332(5)
C9 F3 1.410(7)
C9 F1A 1.303(18)
C9 F2A 1.200(15)
C9 F3A 1.16(2)
C10 C11 1.376(3)
C10 C15 1.378(3)
C11 H11 0.9300
C11 C12 1.369(3)
C12 H12 0.9300
C12 C13 1.408(3)
C13 C14 1.396(3)
C14 H14 0.9300
C14 C15 1.372(3)
C15 H15 0.9300
C16 H16A 0.9600
C16 H16B 0.9600
C16 H16C 0.9600
C17 H17A 0.9600
C17 H17B 0.9600
C17 H17C 0.9600

loop_
_geom_torsion_atom_site_label_1
_geom_torsion_atom_site_label_2
_geom_torsion_atom_site_label_3
_geom_torsion_atom_site_label_4
_geom_torsion
O1 C1 C2 N1 -2.2(2)
O1 C1 C2 C3 174.8(2)
O2 C1 C2 N1 178.3(3)
O2 C1 C2 C3 -4.6(4)
N1 C2 C3 C4 23.8(3)
N1 C2 C3 C8 -159.1(2)
N1 C10 C11 C12 178.8(2)
N1 C10 C15 C14 -178.4(2)
N2 O1 C1 O2 -178.0(2)
N2 O1 C1 C2 2.5(2)
N2 N1 C2 C1 1.4(3)
N2 N1 C2 C3 -175.6(2)
N2 N1 C10 C11 -114.4(2)
N2 N1 C10 C15 63.7(3)
N3 C13 C14 C15 179.7(2)
C1 O1 N2 N1 -1.7(2)
C1 C2 C3 C4 -152.6(2)
C1 C2 C3 C8 24.5(3)
C2 N1 N2 O1 0.1(3)
C2 N1 C10 C11 61.7(3)
C2 N1 C10 C15 -120.1(3)
C2 C3 C4 C5 178.2(2)
C2 C3 C8 C7 -178.5(2)
C3 C4 C5 C6 -0.1(4)
C4 C3 C8 C7 -1.2(4)
C4 C5 C6 C7 -0.6(4)
C4 C5 C6 C9 -178.9(2)
C5 C6 C7 C8 0.4(4)
C5 C6 C9 F1 99.5(5)
C5 C6 C9 F2 -134.1(4)
C5 C6 C9 F3 -10.6(5)
C5 C6 C9 F1A 133.9(7)
C5 C6 C9 F2A -80.3(11)
C5 C6 C9 F3A 23.8(12)
C6 C7 C8 C3 0.5(4)
C7 C6 C9 F1 -78.8(5)
C7 C6 C9 F2 47.6(5)
C7 C6 C9 F3 171.1(4)
C7 C6 C9 F1A -44.4(8)
C7 C6 C9 F2A 101.4(11)
C7 C6 C9 F3A -154.5(12)
C8 C3 C4 C5 1.0(3)
C9 C6 C7 C8 178.8(3)
C10 N1 N2 O1 176.86(17)
C10 N1 C2 C1 -174.8(2)
C10 N1 C2 C3 8.2(4)
C10 C11 C12 C13 -0.8(4)
C11 C10 C15 C14 -0.3(4)
C11 C12 C13 N3 -179.4(2)
C11 C12 C13 C14 0.6(4)
C12 C13 C14 C15 -0.2(4)
C13 C14 C15 C10 0.1(4)
C15 C10 C11 C12 0.7(4)
C16 N3 C13 C12 5.7(4)
C16 N3 C13 C14 -174.2(2)
C17 N3 C13 C12 -178.7(2)
C17 N3 C13 C14 1.3(4)
